data_2107960
loop_
_publ_author_name
'Suarez, Sebasti\'an A.'
'Muller, Federico'
'Guti\'errez Suburu, Mat\'ias E.'
'Fonrouge, Ana'
'Baggio, Ricardo F.'
'Cukiernik, Fabio D.'

_publ_section_title
;
 Br&#x00B7;&#x00B7;&#x00B7;Br and van der Waals interactions along a
 homologous series: crystal packing of 1,2-dibromo-4,5-dialkoxybenzenes
;
_journal_issue 5
_journal_name_full 'Acta Crystallographica Section B'
_journal_page_first 693
_journal_page_last 701
_journal_paper_doi 10.1107/S2052520616009835
_journal_volume 72
_journal_year 2016
_chemical_formula_moiety 'C34 H60 Br2 O2'
_chemical_formula_sum 'C34 H60 Br2 O2'
_chemical_formula_weight 660.64
_space_group_crystal_system monoclinic
_space_group_IT_number 14
_space_group_name_Hall '-P 2ybc'
_space_group_name_H-M_alt 'P 1 21/c 1'
_symmetry_space_group_name_Hall '-P 2ybc'
_symmetry_space_group_name_H-M 'P 1 21/c 1'
_atom_sites_solution_hydrogens geom
_audit_creation_method SHELXL-2014/6
_cell_angle_alpha 90.00
_cell_angle_beta 91.809(5)
_cell_angle_gamma 90.00
_cell_formula_units_Z 4
_cell_length_a 45.220(7)
_cell_length_b 8.374(4)
_cell_length_c 9.279(4)
_cell_measurement_reflns_used 7679
_cell_measurement_temperature 294(2)
_cell_measurement_theta_max 24.4520
_cell_measurement_theta_min 3.9570
_cell_volume 3512(2)
_computing_cell_refinement 'CrysAlisPro '
_computing_data_collection 'CrysAlisPro (Oxford Diffraction, 2009)'
_computing_data_reduction 'CrysAlisPro '
_computing_molecular_graphics 'SHELXTL   (Sheldrick, 2008)'
_computing_publication_material 'SHELXL-2014/6, PLATON (Spek, 2003)'
_computing_structure_refinement 'SHELXL-2014/6 (Sheldrick, 2014)'
_computing_structure_solution 'SHELXS97 (Sheldrick, 2008)'
_diffrn_ambient_temperature 294(2)
_diffrn_measured_fraction_theta_full 0.997
_diffrn_measured_fraction_theta_max 0.937
_diffrn_measurement_device_type 'Oxford Diffraction Gemini CCD S Ultra'
_diffrn_measurement_method '\w scans, thick slices'
_diffrn_radiation_monochromator graphite
_diffrn_radiation_source 'fine-focus sealed tube'
_diffrn_radiation_type MoK\a
_diffrn_radiation_wavelength 0.71073
_diffrn_reflns_av_R_equivalents 0.1981
_diffrn_reflns_limit_h_max 59
_diffrn_reflns_limit_h_min -60
_diffrn_reflns_limit_k_max 11
_diffrn_reflns_limit_k_min -11
_diffrn_reflns_limit_l_max 12
_diffrn_reflns_limit_l_min -12
_diffrn_reflns_number 74939
_diffrn_reflns_theta_full 25.250
_diffrn_reflns_theta_max 29.327
_diffrn_reflns_theta_min 3.708
_exptl_absorpt_coefficient_mu 2.334
_exptl_absorpt_correction_type multi-scan
_exptl_absorpt_process_details 'CrysAlisPro, Oxford Diffraction (2009) '
_exptl_crystal_colour colourless
_exptl_crystal_density_diffrn 1.249
_exptl_crystal_description plates
_exptl_crystal_F_000 1400
_exptl_crystal_size_max 0.60
_exptl_crystal_size_mid 0.34
_exptl_crystal_size_min 0.12
_refine_diff_density_max 1.227
_refine_diff_density_min -1.259
_refine_ls_extinction_coef 0.0114(13)
_refine_ls_extinction_expression Fc^*^=kFc[1+0.001xFc^2^\l^3^/sin(2\q)]^-1/4^
_refine_ls_extinction_method SHELXL
_refine_ls_goodness_of_fit_ref 1.035
_refine_ls_hydrogen_treatment constr
_refine_ls_matrix_type full
_refine_ls_number_parameters 346
_refine_ls_number_reflns 9026
_refine_ls_number_restraints 0
_refine_ls_restrained_S_all 1.035
_refine_ls_R_factor_all 0.1752
_refine_ls_R_factor_gt 0.1074
_refine_ls_shift/su_max 0.000
_refine_ls_shift/su_mean 0.000
_refine_ls_structure_factor_coef Fsqd
_refine_ls_weighting_details 'w=1/[\s^2^(Fo^2^)+(0.1331P)^2^+15.6412P] where P=(Fo^2^+2Fc^2^)/3'
_refine_ls_weighting_scheme calc
_refine_ls_wR_factor_gt 0.2824
_refine_ls_wR_factor_ref 0.3195
_reflns_number_gt 4839
_reflns_number_total 9026
_reflns_threshold_expression 'I > 2\s(I)'
_cod_data_source_file lo5009sup1.cif
_cod_data_source_block N14
_cod_depositor_comments 'Adding full bibliography for 2107958--2107961.cif.'
_cod_original_cell_volume 3512(3)
_cod_database_code 2107960
_cod_database_fobs_code 2107960
_shelx_space_group_comment
;
The symmetry employed for this shelxl refinement is uniquely defined
by the following loop, which should always be used as a source of
symmetry information in preference to the above space-group names.
They are only intended as comments.
;
_shelxl_version_number 2014/6

loop_
_space_group_symop_operation_xyz
'x, y, z'
'-x, y+1/2, -z+1/2'
'-x, -y, -z'
'x, -y-1/2, z-1/2'

loop_
_atom_site_type_symbol
_atom_site_label
_atom_site_fract_x
_atom_site_fract_y
_atom_site_fract_z
_atom_site_U_iso_or_equiv
_atom_site_adp_type
_atom_site_calc_flag
_atom_site_occupancy
Br Br1 0.04224(2) 0.05553(11) -0.46682(8) 0.0561(3) Uani d 1
Br Br2 0.00586(2) -0.14667(12) -0.21278(11) 0.0664(4) Uani d 1
O O1 0.12194(14) 0.1671(7) -0.0568(6) 0.0593(15) Uani d 1
O O2 0.09588(12) -0.0013(6) 0.1334(5) 0.0488(12) Uani d 1
C C1 0.05690(17) 0.0413(8) -0.2735(7) 0.0406(15) Uani d 1
C C2 0.04223(16) -0.0436(7) -0.1709(8) 0.0406(15) Uani d 1
C C3 0.05422(15) -0.0549(8) -0.0312(8) 0.0396(15) Uani d 1
H H3 0.0439 -0.1083 0.0395 0.048 Uiso calc 1
C C4 0.08158(17) 0.0136(8) 0.0025(7) 0.0413(15) Uani d 1
C C5 0.09576(16) 0.1017(8) -0.1008(7) 0.0409(15) Uani d 1
C C6 0.08380(17) 0.1180(8) -0.2382(8) 0.0428(16) Uani d 1
H H6 0.0934 0.1787 -0.3065 0.051 Uiso calc 1
C C11 0.14181(17) 0.2187(10) -0.1643(9) 0.0524(19) Uani d 1
H H11A 0.1334 0.3075 -0.2186 0.063 Uiso calc 1
H H11B 0.1457 0.1323 -0.2307 0.063 Uiso calc 1
C C12 0.16972(18) 0.2690(11) -0.0870(9) 0.058(2) Uani d 1
H H12A 0.1765 0.1825 -0.0246 0.070 Uiso calc 1
H H12B 0.1655 0.3599 -0.0262 0.070 Uiso calc 1
C C13 0.19470(19) 0.3140(12) -0.1868(11) 0.063(2) Uani d 1
H H13A 0.1987 0.2245 -0.2496 0.076 Uiso calc 1
H H13B 0.1884 0.4033 -0.2469 0.076 Uiso calc 1
C C14 0.2225(2) 0.3584(14) -0.1048(11) 0.072(3) Uani d 1
H H14A 0.2281 0.2703 -0.0418 0.086 Uiso calc 1
H H14B 0.2183 0.4495 -0.0441 0.086 Uiso calc 1
C C15 0.2485(2) 0.3990(14) -0.1951(12) 0.076(3) Uani d 1
H H15A 0.2431 0.4877 -0.2579 0.092 Uiso calc 1
H H15B 0.2528 0.3081 -0.2557 0.092 Uiso calc 1
C C16 0.2765(2) 0.4436(15) -0.1063(13) 0.083(3) Uani d 1
H H16A 0.2721 0.5343 -0.0456 0.100 Uiso calc 1
H H16B 0.2818 0.3549 -0.0435 0.100 Uiso calc 1
C C17 0.3028(2) 0.4848(16) -0.1959(15) 0.093(4) Uani d 1
H H17A 0.2976 0.5751 -0.2572 0.112 Uiso calc 1
H H17B 0.3069 0.3950 -0.2581 0.112 Uiso calc 1
C C18 0.3305(3) 0.5253(17) -0.1075(16) 0.100(4) Uani d 1
H H18A 0.3263 0.6162 -0.0467 0.120 Uiso calc 1
H H18B 0.3352 0.4358 -0.0445 0.120 Uiso calc 1
C C19 0.3574(3) 0.5636(19) -0.1930(18) 0.111(5) Uani d 1
H H19A 0.3623 0.4705 -0.2496 0.134 Uiso calc 1
H H19B 0.3524 0.6493 -0.2597 0.134 Uiso calc 1
C C20 0.3843(3) 0.612(2) -0.1038(18) 0.111(5) Uani d 1
H H20A 0.3798 0.7086 -0.0510 0.133 Uiso calc 1
H H20B 0.3889 0.5288 -0.0340 0.133 Uiso calc 1
C C21 0.4110(3) 0.641(2) -0.192(2) 0.125(5) Uani d 1
H H21A 0.4066 0.7278 -0.2591 0.150 Uiso calc 1
H H21B 0.4149 0.5465 -0.2480 0.150 Uiso calc 1
C C22 0.4382(3) 0.683(2) -0.103(2) 0.133(6) Uani d 1
H H22A 0.4418 0.5993 -0.0331 0.160 Uiso calc 1
H H22B 0.4344 0.7809 -0.0509 0.160 Uiso calc 1
C C23 0.4656(4) 0.706(3) -0.188(3) 0.168(8) Uani d 1
H H23A 0.4690 0.6095 -0.2428 0.202 Uiso calc 1
H H23B 0.4622 0.7921 -0.2562 0.202 Uiso calc 1
C C24 0.4930(5) 0.743(4) -0.101(3) 0.248(16) Uani d 1
H H24A 0.5075 0.7885 -0.1616 0.371 Uiso calc 1
H H24B 0.5007 0.6462 -0.0580 0.371 Uiso calc 1
H H24C 0.4884 0.8172 -0.0258 0.371 Uiso calc 1
C C31 0.08669(17) -0.1273(9) 0.2289(8) 0.0461(17) Uani d 1
H H31A 0.0817 -0.2227 0.1743 0.055 Uiso calc 1
H H31B 0.0695 -0.0941 0.2811 0.055 Uiso calc 1
C C32 0.11215(18) -0.1594(9) 0.3314(8) 0.0477(17) Uani d 1
H H32A 0.1062 -0.2396 0.4001 0.057 Uiso calc 1
H H32B 0.1167 -0.0624 0.3848 0.057 Uiso calc 1
C C33 0.14025(18) -0.2166(10) 0.2598(9) 0.0544(19) Uani d 1
H H33A 0.1353 -0.3087 0.2005 0.065 Uiso calc 1
H H33B 0.1468 -0.1329 0.1961 0.065 Uiso calc 1
C C34 0.16574(19) -0.2613(11) 0.3605(9) 0.058(2) Uani d 1
H H34A 0.1704 -0.1708 0.4224 0.070 Uiso calc 1
H H34B 0.1596 -0.3484 0.4216 0.070 Uiso calc 1
C C35 0.1933(2) -0.3106(12) 0.2861(11) 0.063(2) Uani d 1
H H35A 0.1989 -0.2242 0.2229 0.076 Uiso calc 1
H H35B 0.1885 -0.4019 0.2255 0.076 Uiso calc 1
C C36 0.2202(2) -0.3538(12) 0.3802(11) 0.070(3) Uani d 1
H H36A 0.2251 -0.2641 0.4427 0.084 Uiso calc 1
H H36B 0.2152 -0.4434 0.4411 0.084 Uiso calc 1
C C37 0.2467(2) -0.3963(13) 0.2984(12) 0.075(3) Uani d 1
H H37A 0.2515 -0.3067 0.2372 0.090 Uiso calc 1
H H37B 0.2417 -0.4857 0.2358 0.090 Uiso calc 1
C C38 0.2745(2) -0.4407(15) 0.3902(14) 0.085(3) Uani d 1
H H38A 0.2797 -0.3509 0.4520 0.102 Uiso calc 1
H H38B 0.2697 -0.5299 0.4520 0.102 Uiso calc 1
C C39 0.3004(3) -0.4840(16) 0.3054(17) 0.098(4) Uani d 1
H H39A 0.3047 -0.3965 0.2407 0.118 Uiso calc 1
H H39B 0.2954 -0.5765 0.2467 0.118 Uiso calc 1
C C40 0.3287(3) -0.5218(19) 0.3976(16) 0.104(4) Uani d 1
H H40A 0.3332 -0.4306 0.4589 0.125 Uiso calc 1
H H40B 0.3246 -0.6115 0.4600 0.125 Uiso calc 1
C C41 0.3555(3) -0.5606(18) 0.3132(18) 0.113(5) Uani d 1
H H41A 0.3602 -0.4683 0.2550 0.135 Uiso calc 1
H H41B 0.3505 -0.6474 0.2476 0.135 Uiso calc 1
C C42 0.3827(3) -0.607(2) 0.4009(19) 0.116(5) Uani d 1
H H42A 0.3874 -0.5211 0.4679 0.139 Uiso calc 1
H H42B 0.3780 -0.7006 0.4574 0.139 Uiso calc 1
C C43 0.4093(3) -0.642(2) 0.317(2) 0.133(6) Uani d 1
H H43A 0.4136 -0.5498 0.2581 0.159 Uiso calc 1
H H43B 0.4049 -0.7307 0.2529 0.159 Uiso calc 1
C C44 0.4364(4) -0.682(3) 0.407(2) 0.163(8) Uani d 1
H H44A 0.4531 -0.6896 0.3458 0.244 Uiso calc 1
H H44B 0.4335 -0.7826 0.4543 0.244 Uiso calc 1
H H44C 0.4399 -0.6002 0.4776 0.244 Uiso calc 1

loop_
_atom_site_aniso_label
_atom_site_aniso_U_11
_atom_site_aniso_U_22
_atom_site_aniso_U_33
_atom_site_aniso_U_12
_atom_site_aniso_U_13
_atom_site_aniso_U_23
Br1 0.0625(6) 0.0683(6) 0.0369(4) 0.0007(4) -0.0088(3) -0.0034(4)
Br2 0.0563(6) 0.0707(6) 0.0714(6) -0.0205(4) -0.0117(4) 0.0098(4)
O1 0.067(4) 0.064(3) 0.047(3) -0.020(3) -0.003(3) 0.000(3)
O2 0.066(3) 0.040(3) 0.040(3) -0.008(2) -0.010(2) 0.007(2)
C1 0.061(4) 0.030(3) 0.031(3) 0.006(3) 0.006(3) -0.001(3)
C2 0.048(4) 0.029(3) 0.045(4) -0.004(3) -0.002(3) -0.001(3)
C3 0.041(4) 0.033(3) 0.045(4) 0.000(3) -0.001(3) 0.003(3)
C4 0.050(4) 0.037(3) 0.037(3) 0.004(3) 0.001(3) 0.005(3)
C5 0.047(4) 0.040(3) 0.035(3) -0.003(3) -0.006(3) 0.005(3)
C6 0.055(4) 0.034(3) 0.040(4) 0.001(3) 0.000(3) 0.007(3)
C11 0.047(4) 0.047(4) 0.063(5) -0.010(3) 0.000(4) 0.005(4)
C12 0.052(5) 0.067(5) 0.056(5) -0.020(4) 0.003(4) -0.001(4)
C13 0.049(5) 0.066(5) 0.075(6) -0.014(4) 0.004(4) 0.004(5)
C14 0.060(6) 0.090(7) 0.066(6) -0.011(5) -0.004(5) -0.004(5)
C15 0.055(6) 0.092(7) 0.082(7) -0.013(5) -0.001(5) 0.004(6)
C16 0.054(6) 0.102(8) 0.092(8) -0.013(5) 0.006(5) -0.004(6)
C17 0.055(6) 0.104(9) 0.121(10) -0.011(6) 0.002(6) -0.006(8)
C18 0.068(7) 0.107(9) 0.126(11) -0.011(7) 0.006(7) 0.010(8)
C19 0.071(8) 0.117(11) 0.147(13) -0.014(7) 0.020(8) -0.002(9)
C20 0.065(7) 0.134(12) 0.133(12) -0.017(7) 0.009(8) -0.006(10)
C21 0.092(10) 0.139(14) 0.144(14) -0.018(9) 0.013(10) -0.004(11)
C22 0.081(10) 0.174(17) 0.146(14) -0.020(10) 0.008(10) 0.014(12)
C23 0.112(14) 0.20(2) 0.19(2) -0.012(14) 0.024(15) 0.002(17)
C24 0.142(19) 0.35(4) 0.25(3) -0.09(3) 0.06(2) -0.06(3)
C31 0.053(4) 0.047(4) 0.038(4) -0.002(3) 0.005(3) 0.010(3)
C32 0.062(5) 0.042(4) 0.040(4) 0.002(3) 0.005(3) 0.005(3)
C33 0.057(5) 0.053(4) 0.053(4) 0.006(4) 0.006(4) 0.004(4)
C34 0.061(5) 0.061(5) 0.054(5) 0.004(4) -0.001(4) -0.003(4)
C35 0.057(5) 0.061(5) 0.072(6) 0.006(4) -0.002(4) -0.001(4)
C36 0.062(6) 0.072(6) 0.074(6) 0.012(5) -0.004(5) -0.001(5)
C37 0.069(6) 0.075(6) 0.082(7) 0.009(5) -0.005(5) 0.004(5)
C38 0.067(7) 0.088(8) 0.098(8) 0.010(6) -0.001(6) -0.002(6)
C39 0.063(7) 0.088(8) 0.142(12) 0.012(6) -0.002(7) 0.015(8)
C40 0.074(8) 0.122(11) 0.115(11) 0.009(7) -0.006(7) -0.020(9)
C41 0.094(10) 0.104(10) 0.142(13) 0.010(8) 0.030(9) 0.000(9)
C42 0.079(9) 0.126(12) 0.141(13) 0.015(8) -0.011(9) -0.009(10)
C43 0.096(11) 0.146(15) 0.158(16) 0.016(10) 0.013(11) 0.000(12)
C44 0.095(11) 0.19(2) 0.20(2) 0.029(12) -0.024(12) -0.045(16)

loop_
_atom_type_symbol
_atom_type_description
_atom_type_scat_dispersion_real
_atom_type_scat_dispersion_imag
_atom_type_scat_source
C C 0.0033 0.0016 'International Tables Vol C Tables 4.2.6.8 and 6.1.1.4'
H H 0.0000 0.0000 'International Tables Vol C Tables 4.2.6.8 and 6.1.1.4'
Br Br -0.2901 2.4595 'International Tables Vol C Tables 4.2.6.8 and 6.1.1.4'
O O 0.0106 0.0060 'International Tables Vol C Tables 4.2.6.8 and 6.1.1.4'

loop_
_geom_angle_atom_site_label_1
_geom_angle_atom_site_label_2
_geom_angle_atom_site_label_3
_geom_angle
C5 O1 C11 118.3(6)
C4 O2 C31 118.4(6)
C2 C1 C6 120.5(6)
C2 C1 Br1 121.7(6)
C6 C1 Br1 117.8(5)
C1 C2 C3 119.9(7)
C1 C2 Br2 122.0(6)
C3 C2 Br2 118.1(5)
C4 C3 C2 119.9(7)
C4 C3 H3 120.1
C2 C3 H3 120.1
O2 C4 C5 116.7(6)
O2 C4 C3 123.8(6)
C5 C4 C3 119.6(6)
O1 C5 C6 123.6(7)
O1 C5 C4 115.3(6)
C6 C5 C4 121.2(7)
C5 C6 C1 118.9(7)
C5 C6 H6 120.6
C1 C6 H6 120.6
O1 C11 C12 106.9(7)
O1 C11 H11A 110.3
C12 C11 H11A 110.3
O1 C11 H11B 110.3
C12 C11 H11B 110.3
H11A C11 H11B 108.6
C11 C12 C13 114.1(7)
C11 C12 H12A 108.7
C13 C12 H12A 108.7
C11 C12 H12B 108.7
C13 C12 H12B 108.7
H12A C12 H12B 107.6
C14 C13 C12 112.2(8)
C14 C13 H13A 109.2
C12 C13 H13A 109.2
C14 C13 H13B 109.2
C12 C13 H13B 109.2
H13A C13 H13B 107.9
C13 C14 C15 115.5(8)
C13 C14 H14A 108.4
C15 C14 H14A 108.4
C13 C14 H14B 108.4
C15 C14 H14B 108.4
H14A C14 H14B 107.5
C14 C15 C16 113.7(9)
C14 C15 H15A 108.8
C16 C15 H15A 108.8
C14 C15 H15B 108.8
C16 C15 H15B 108.8
H15A C15 H15B 107.7
C17 C16 C15 114.2(10)
C17 C16 H16A 108.7
C15 C16 H16A 108.7
C17 C16 H16B 108.7
C15 C16 H16B 108.7
H16A C16 H16B 107.6
C16 C17 C18 113.9(11)
C16 C17 H17A 108.8
C18 C17 H17A 108.8
C16 C17 H17B 108.8
C18 C17 H17B 108.8
H17A C17 H17B 107.7
C19 C18 C17 115.5(13)
C19 C18 H18A 108.4
C17 C18 H18A 108.4
C19 C18 H18B 108.4
C17 C18 H18B 108.4
H18A C18 H18B 107.5
C20 C19 C18 114.9(14)
C20 C19 H19A 108.6
C18 C19 H19A 108.6
C20 C19 H19B 108.6
C18 C19 H19B 108.6
H19A C19 H19B 107.5
C21 C20 C19 113.3(13)
C21 C20 H20A 108.9
C19 C20 H20A 108.9
C21 C20 H20B 108.9
C19 C20 H20B 108.9
H20A C20 H20B 107.7
C20 C21 C22 113.5(14)
C20 C21 H21A 108.9
C22 C21 H21A 108.9
C20 C21 H21B 108.9
C22 C21 H21B 108.9
H21A C21 H21B 107.7
C21 C22 C23 115.0(16)
C21 C22 H22A 108.5
C23 C22 H22A 108.5
C21 C22 H22B 108.5
C23 C22 H22B 108.5
H22A C22 H22B 107.5
C24 C23 C22 115(2)
C24 C23 H23A 108.4
C22 C23 H23A 108.4
C24 C23 H23B 108.4
C22 C23 H23B 108.4
H23A C23 H23B 107.5
C23 C24 H24A 109.5
C23 C24 H24B 109.5
H24A C24 H24B 109.5
C23 C24 H24C 109.5
H24A C24 H24C 109.5
H24B C24 H24C 109.5
O2 C31 C32 106.9(6)
O2 C31 H31A 110.3
C32 C31 H31A 110.3
O2 C31 H31B 110.3
C32 C31 H31B 110.3
H31A C31 H31B 108.6
C31 C32 C33 114.5(6)
C31 C32 H32A 108.6
C33 C32 H32A 108.6
C31 C32 H32B 108.6
C33 C32 H32B 108.6
H32A C32 H32B 107.6
C34 C33 C32 116.0(7)
C34 C33 H33A 108.3
C32 C33 H33A 108.3
C34 C33 H33B 108.3
C32 C33 H33B 108.3
H33A C33 H33B 107.4
C35 C34 C33 114.4(7)
C35 C34 H34A 108.7
C33 C34 H34A 108.7
C35 C34 H34B 108.7
C33 C34 H34B 108.7
H34A C34 H34B 107.6
C34 C35 C36 117.6(8)
C34 C35 H35A 107.9
C36 C35 H35A 107.9
C34 C35 H35B 107.9
C36 C35 H35B 107.9
H35A C35 H35B 107.2
C37 C36 C35 114.1(9)
C37 C36 H36A 108.7
C35 C36 H36A 108.7
C37 C36 H36B 108.7
C35 C36 H36B 108.7
H36A C36 H36B 107.6
C36 C37 C38 115.6(9)
C36 C37 H37A 108.4
C38 C37 H37A 108.4
C36 C37 H37B 108.4
C38 C37 H37B 108.4
H37A C37 H37B 107.4
C39 C38 C37 114.3(11)
C39 C38 H38A 108.7
C37 C38 H38A 108.7
C39 C38 H38B 108.7
C37 C38 H38B 108.7
H38A C38 H38B 107.6
C38 C39 C40 114.3(12)
C38 C39 H39A 108.7
C40 C39 H39A 108.7
C38 C39 H39B 108.7
C40 C39 H39B 108.7
H39A C39 H39B 107.6
C41 C40 C39 115.0(13)
C41 C40 H40A 108.5
C39 C40 H40A 108.5
C41 C40 H40B 108.5
C39 C40 H40B 108.5
H40A C40 H40B 107.5
C40 C41 C42 115.7(14)
C40 C41 H41A 108.4
C42 C41 H41A 108.4
C40 C41 H41B 108.4
C42 C41 H41B 108.4
H41A C41 H41B 107.4
C43 C42 C41 115.6(14)
C43 C42 H42A 108.4
C41 C42 H42A 108.4
C43 C42 H42B 108.4
C41 C42 H42B 108.4
H42A C42 H42B 107.5
C42 C43 C44 114.7(16)
C42 C43 H43A 108.6
C44 C43 H43A 108.6
C42 C43 H43B 108.6
C44 C43 H43B 108.6
H43A C43 H43B 107.6
C43 C44 H44A 109.5
C43 C44 H44B 109.5
H44A C44 H44B 109.5
C43 C44 H44C 109.5
H44A C44 H44C 109.5
H44B C44 H44C 109.5

loop_
_geom_bond_atom_site_label_1
_geom_bond_atom_site_label_2
_geom_bond_distance
Br1 C1 1.896(7)
Br2 C2 1.887(7)
O1 C5 1.355(9)
O1 C11 1.431(9)
O2 C4 1.363(8)
O2 C31 1.448(8)
C1 C2 1.375(10)
C1 C6 1.405(11)
C2 C3 1.392(10)
C3 C4 1.391(10)
C3 H3 0.9300
C4 C5 1.382(10)
C5 C6 1.376(10)
C6 H6 0.9300
C11 C12 1.492(11)
C11 H11A 0.9700
C11 H11B 0.9700
C12 C13 1.530(11)
C12 H12A 0.9700
C12 H12B 0.9700
C13 C14 1.496(12)
C13 H13A 0.9700
C13 H13B 0.9700
C14 C15 1.502(14)
C14 H14A 0.9700
C14 H14B 0.9700
C15 C16 1.536(14)
C15 H15A 0.9700
C15 H15B 0.9700
C16 C17 1.511(15)
C16 H16A 0.9700
C16 H16B 0.9700
C17 C18 1.515(16)
C17 H17A 0.9700
C17 H17B 0.9700
C18 C19 1.507(17)
C18 H18A 0.9700
C18 H18B 0.9700
C19 C20 1.506(18)
C19 H19A 0.9700
C19 H19B 0.9700
C20 C21 1.498(19)
C20 H20A 0.9700
C20 H20B 0.9700
C21 C22 1.50(2)
C21 H21A 0.9700
C21 H21B 0.9700
C22 C23 1.50(2)
C22 H22A 0.9700
C22 H22B 0.9700
C23 C24 1.49(3)
C23 H23A 0.9700
C23 H23B 0.9700
C24 H24A 0.9600
C24 H24B 0.9600
C24 H24C 0.9600
C31 C32 1.494(11)
C31 H31A 0.9700
C31 H31B 0.9700
C32 C33 1.529(11)
C32 H32A 0.9700
C32 H32B 0.9700
C33 C34 1.508(11)
C33 H33A 0.9700
C33 H33B 0.9700
C34 C35 1.503(12)
C34 H34A 0.9700
C34 H34B 0.9700
C35 C36 1.517(13)
C35 H35A 0.9700
C35 H35B 0.9700
C36 C37 1.481(14)
C36 H36A 0.9700
C36 H36B 0.9700
C37 C38 1.542(14)
C37 H37A 0.9700
C37 H37B 0.9700
C38 C39 1.478(17)
C38 H38A 0.9700
C38 H38B 0.9700
C39 C40 1.548(17)
C39 H39A 0.9700
C39 H39B 0.9700
C40 C41 1.499(18)
C40 H40A 0.9700
C40 H40B 0.9700
C41 C42 1.504(19)
C41 H41A 0.9700
C41 H41B 0.9700
C42 C43 1.48(2)
C42 H42A 0.9700
C42 H42B 0.9700
C43 C44 1.50(2)
C43 H43A 0.9700
C43 H43B 0.9700
C44 H44A 0.9600
C44 H44B 0.9600
C44 H44C 0.9600
